data_7020058
loop_
_publ_author_name
'Arii, Hidekazu'
'Matsuo, Mizuho'
'Nakadate, Fumiya'
'Mochida, Kunio'
'Kawashima, Takayuki'

_publ_section_title
;
 Coordination of a chiral tin(ii) cation bearing a bis(oxazoline) ligand
 with tetrahydrofuran derivatives.
;
_journal_issue 36
_journal_name_full 'Dalton transactions (Cambridge, England : 2003)'
_journal_page_first 11195
_journal_page_last 11200
_journal_paper_doi 10.1039/c2dt31187a
_journal_volume 41
_journal_year 2012
_chemical_formula_sum 'C50 H54 F6 N4 O12 S2 Sn2'
_chemical_formula_weight 1318.47
_chemical_name_systematic
;
?
;
_space_group_IT_number 19
_symmetry_cell_setting orthorhombic
_symmetry_space_group_name_Hall 'P 2ac 2ab'
_symmetry_space_group_name_H-M 'P 21 21 21'
_atom_sites_solution_hydrogens geom
_atom_sites_solution_primary direct
_atom_sites_solution_secondary difmap
_audit_creation_method SHELXL-97
_cell_angle_alpha 90.00
_cell_angle_beta 90.00
_cell_angle_gamma 90.00
_cell_formula_units_Z 4
_cell_length_a 15.106(4)
_cell_length_b 15.498(4)
_cell_length_c 22.757(6)
_cell_measurement_reflns_used 9940
_cell_measurement_temperature 123
_cell_measurement_theta_max 27.45
_cell_measurement_theta_min 2.22
_cell_volume 5328(2)
_computing_cell_refinement 'APEX2 (Bruker AXS, 2006)'
_computing_data_collection 'APEX2 (Bruker AXS, 2006)'
_computing_data_reduction 'SAINT (Bruker AXS, 2004)'
_computing_molecular_graphics 'XSHEL (Bruker AXS,2002)'
_computing_publication_material 'XCIF (Bruker AXS, 2001)'
_computing_structure_refinement 'SHELXL-97 (Sheldrick, 1997)'
_computing_structure_solution 'SHELXS-97 (Sheldrick, 1997)'
_diffrn_ambient_temperature 123
_diffrn_detector_area_resol_mean 8.333
_diffrn_measured_fraction_theta_full 0.993
_diffrn_measured_fraction_theta_max 0.993
_diffrn_measurement_device_type 'Bruker APEXII CCD area detector'
_diffrn_measurement_method 'phi and omega scans'
_diffrn_radiation_monochromator 'Bruker Helios multilayer confocal mirror'
_diffrn_radiation_source 'Bruker TXS fine-focus rotating anode'
_diffrn_radiation_type MoK\a
_diffrn_radiation_wavelength 0.71073
_diffrn_reflns_av_R_equivalents 0.0737
_diffrn_reflns_av_sigmaI/netI 0.0555
_diffrn_reflns_limit_h_max 19
_diffrn_reflns_limit_h_min -19
_diffrn_reflns_limit_k_max 20
_diffrn_reflns_limit_k_min -19
_diffrn_reflns_limit_l_max 29
_diffrn_reflns_limit_l_min -28
_diffrn_reflns_number 55967
_diffrn_reflns_theta_full 27.51
_diffrn_reflns_theta_max 27.51
_diffrn_reflns_theta_min 1.59
_exptl_absorpt_coefficient_mu 1.101
_exptl_absorpt_correction_T_max 0.8978
_exptl_absorpt_correction_T_min 0.8522
_exptl_absorpt_correction_type empirical
_exptl_absorpt_process_details
;
SADABS Sheldrick 1996
;
_exptl_crystal_colour colorless
_exptl_crystal_density_diffrn 1.644
_exptl_crystal_density_method 'not measured'
_exptl_crystal_description block
_exptl_crystal_F_000 2656
_exptl_crystal_size_max 0.15
_exptl_crystal_size_mid 0.15
_exptl_crystal_size_min 0.10
_refine_diff_density_max 2.372
_refine_diff_density_min -1.536
_refine_diff_density_rms 0.184
_refine_ls_abs_structure_details 'Flack H D (1983), Acta Cryst. A39, 876-881'
_refine_ls_abs_structure_Flack 0.07(3)
_refine_ls_extinction_method none
_refine_ls_goodness_of_fit_ref 1.079
_refine_ls_hydrogen_treatment constr
_refine_ls_matrix_type full
_refine_ls_number_parameters 687
_refine_ls_number_reflns 12089
_refine_ls_number_restraints 0
_refine_ls_restrained_S_all 1.079
_refine_ls_R_factor_all 0.0672
_refine_ls_R_factor_gt 0.0620
_refine_ls_shift/su_max 0.001
_refine_ls_shift/su_mean 0.000
_refine_ls_structure_factor_coef Fsqd
_refine_ls_weighting_details 'calc w=1/[?^2^(Fo^2^)+(0.0753P)^2^+42.6920P] where P=(Fo^2^+2Fc^2^)/3'
_refine_ls_weighting_scheme calc
_refine_ls_wR_factor_gt 0.1746
_refine_ls_wR_factor_ref 0.1776
_reflns_number_gt 11019
_reflns_number_total 12089
_reflns_threshold_expression >2sigma(I)
_cod_data_source_file c2dt31187a.txt
_cod_data_source_block compound3
_cod_depositor_comments
;
The following automatic conversions were performed:

'_symmetry_cell_setting' value 'Orthorhombic' changed to
'orthorhombic' according to
/home/saulius/struct/CIF-dictionaries/cif_core.dic dictionary named
'cif_core.dic' version 2.4.1 from 2010-06-29.

Automatic conversion script
Id: cif_fix_values 1891 2012-01-12 08:04:46Z andrius 
;
_cod_original_sg_symbol_H-M 'P2(1)2(1)2(1) '
_cod_database_code 7020058

loop_
_symmetry_equiv_pos_as_xyz
'x, y, z'
'-x+1/2, -y, z+1/2'
'-x, y+1/2, -z+1/2'
'x+1/2, -y+1/2, -z'

loop_
_atom_site_label
_atom_site_type_symbol
_atom_site_fract_x
_atom_site_fract_y
_atom_site_fract_z
_atom_site_U_iso_or_equiv
_atom_site_adp_type
_atom_site_occupancy
_atom_site_symmetry_multiplicity
_atom_site_calc_flag
_atom_site_refinement_flags
Sn1 Sn 0.56565(3) 0.74407(3) 0.75254(2) 0.02235(12) Uani 1 1 d .
Sn2 Sn 0.49527(4) 0.83810(4) 0.45366(2) 0.02527(13) Uani 1 1 d .
S1 S 0.44208(14) 0.72898(13) 0.61280(9) 0.0245(4) Uani 1 1 d .
S2 S 0.48133(17) 0.69875(19) 0.14787(13) 0.0443(6) Uani 1 1 d .
O1 O 0.4995(5) 1.0113(3) 0.7208(2) 0.0288(12) Uani 1 1 d .
O2 O 0.7864(4) 0.8988(4) 0.6921(3) 0.0289(13) Uani 1 1 d .
O3 O 0.6353(4) 0.7873(4) 0.8438(2) 0.0278(12) Uani 1 1 d .
O4 O 0.5247(4) 0.7404(4) 0.6436(3) 0.0330(13) Uani 1 1 d .
O5 O 0.4471(4) 0.7508(5) 0.5508(2) 0.0353(13) Uani 1 1 d .
O6 O 0.3636(4) 0.7596(5) 0.6422(3) 0.0376(14) Uani 1 1 d .
O7 O 0.7573(4) 0.7706(4) 0.5178(3) 0.0289(13) Uani 1 1 d .
O8 O 0.6412(4) 1.0507(4) 0.5304(3) 0.0297(13) Uani 1 1 d .
O9 O 0.5665(5) 0.8945(4) 0.3699(3) 0.0338(14) Uani 1 1 d .
O10 O 0.4072(6) 0.6572(7) 0.1195(5) 0.070(3) Uani 1 1 d .
O11 O 0.4623(10) 0.7385(12) 0.2025(5) 0.118(5) Uani 1 1 d .
O12 O 0.5583(7) 0.6517(7) 0.1465(7) 0.096(4) Uani 1 1 d .
F1 F 0.4222(5) 0.5819(4) 0.6678(3) 0.0479(15) Uani 1 1 d .
F2 F 0.4970(5) 0.5729(4) 0.5868(3) 0.0483(14) Uani 1 1 d .
F3 F 0.3554(4) 0.5891(4) 0.5845(3) 0.0448(15) Uani 1 1 d .
F4 F 0.5689(5) 0.8403(5) 0.1203(4) 0.068(2) Uani 1 1 d .
F5 F 0.4342(7) 0.8410(7) 0.0938(8) 0.148(6) Uani 1 1 d .
F6 F 0.5249(10) 0.7682(8) 0.0492(4) 0.134(5) Uani 1 1 d .
N1 N 0.5163(4) 0.8722(4) 0.7444(3) 0.0240(13) Uani 1 1 d .
N2 N 0.6838(4) 0.8026(4) 0.7194(3) 0.0212(13) Uani 1 1 d .
N3 N 0.6202(5) 0.7871(5) 0.4801(4) 0.0299(16) Uani 1 1 d .
N4 N 0.5462(5) 0.9512(5) 0.4960(3) 0.0270(15) Uani 1 1 d .
C1 C 0.6423(6) 0.9544(5) 0.7045(3) 0.0249(16) Uani 1 1 d .
C2 C 0.6710(7) 1.0428(5) 0.6843(4) 0.0316(19) Uani 1 1 d .
H2A H 0.7354 1.0435 0.6790 0.047 Uiso 1 1 calc R
H2B H 0.6543 1.0858 0.7139 0.047 Uiso 1 1 calc R
H2C H 0.6420 1.0566 0.6469 0.047 Uiso 1 1 calc R
C3 C 0.5540(6) 0.9423(5) 0.7239(3) 0.0245(16) Uani 1 1 d .
C4 C 0.4208(5) 0.8901(4) 0.7527(4) 0.0238(15) Uani 1 1 d .
H4 H 0.3872 0.8695 0.7175 0.029 Uiso 1 1 calc R
C5 C 0.4207(6) 0.9902(5) 0.7539(5) 0.0303(17) Uani 1 1 d .
H5A H 0.3670 1.0138 0.7348 0.036 Uiso 1 1 calc R
H5B H 0.4244 1.0124 0.7946 0.036 Uiso 1 1 calc R
C6 C 0.3833(6) 0.8479(6) 0.8077(4) 0.0310(18) Uani 1 1 d .
C7 C 0.3102(7) 0.7938(6) 0.8032(6) 0.044(3) Uani 1 1 d .
H7 H 0.2840 0.7837 0.7659 0.053 Uiso 1 1 calc R
C8 C 0.2748(8) 0.7540(7) 0.8536(8) 0.067(4) Uani 1 1 d .
H8 H 0.2232 0.7191 0.8508 0.080 Uiso 1 1 calc R
C9 C 0.3154(9) 0.7661(9) 0.9068(6) 0.062(4) Uani 1 1 d .
H9 H 0.2932 0.7371 0.9405 0.075 Uiso 1 1 calc R
C10 C 0.3886(8) 0.8201(8) 0.9123(5) 0.053(3) Uani 1 1 d .
H10 H 0.4151 0.8286 0.9497 0.063 Uiso 1 1 calc R
C11 C 0.4228(7) 0.8612(7) 0.8636(4) 0.037(2) Uani 1 1 d .
H11 H 0.4725 0.8983 0.8674 0.044 Uiso 1 1 calc R
C12 C 0.7005(6) 0.8841(6) 0.7055(3) 0.0243(16) Uani 1 1 d .
C13 C 0.7694(5) 0.7558(5) 0.7233(3) 0.0237(15) Uani 1 1 d .
H13 H 0.7896 0.7548 0.7652 0.028 Uiso 1 1 calc R
C14 C 0.8292(6) 0.8164(6) 0.6878(4) 0.033(2) Uani 1 1 d .
H14A H 0.8895 0.8186 0.7048 0.040 Uiso 1 1 calc R
H14B H 0.8333 0.7975 0.6463 0.040 Uiso 1 1 calc R
C15 C 0.7655(5) 0.6642(6) 0.7001(4) 0.0245(15) Uani 1 1 d .
C16 C 0.8081(6) 0.5979(6) 0.7286(5) 0.039(2) Uani 1 1 d .
H16 H 0.8358 0.6089 0.7654 0.046 Uiso 1 1 calc R
C17 C 0.8115(7) 0.5158(6) 0.7053(6) 0.046(3) Uani 1 1 d .
H17 H 0.8422 0.4712 0.7255 0.055 Uiso 1 1 calc R
C18 C 0.7701(6) 0.4987(6) 0.6522(5) 0.033(2) Uani 1 1 d .
H18 H 0.7727 0.4424 0.6357 0.040 Uiso 1 1 calc R
C19 C 0.7251(6) 0.5631(6) 0.6232(4) 0.0311(19) Uani 1 1 d .
H19 H 0.6947 0.5508 0.5877 0.037 Uiso 1 1 calc R
C20 C 0.7242(6) 0.6463(6) 0.6460(4) 0.0319(19) Uani 1 1 d .
H20 H 0.6955 0.6913 0.6250 0.038 Uiso 1 1 calc R
C21 C 0.6315(7) 0.7349(6) 0.8970(4) 0.0341(19) Uani 1 1 d .
H21A H 0.6507 0.6750 0.8888 0.041 Uiso 1 1 calc R
H21B H 0.5707 0.7336 0.9130 0.041 Uiso 1 1 calc R
C22 C 0.6944(8) 0.7784(7) 0.9397(5) 0.043(2) Uani 1 1 d .
H22A H 0.6754 0.7693 0.9809 0.051 Uiso 1 1 calc R
H22B H 0.7556 0.7568 0.9348 0.051 Uiso 1 1 calc R
C23 C 0.6871(7) 0.8719(6) 0.9223(4) 0.037(2) Uani 1 1 d .
H23A H 0.7395 0.9050 0.9352 0.044 Uiso 1 1 calc R
H23B H 0.6331 0.8986 0.9389 0.044 Uiso 1 1 calc R
C24 C 0.6821(6) 0.8672(6) 0.8558(4) 0.0280(17) Uani 1 1 d .
H24A H 0.6494 0.9173 0.8398 0.034 Uiso 1 1 calc R
H24B H 0.7422 0.8661 0.8384 0.034 Uiso 1 1 calc R
C25 C 0.4283(7) 0.6121(6) 0.6119(4) 0.0298(17) Uani 1 1 d .
C26 C 0.6983(6) 0.9120(5) 0.5225(4) 0.0249(16) Uani 1 1 d .
C27 C 0.7870(5) 0.9454(7) 0.5457(4) 0.0321(18) Uani 1 1 d .
H27A H 0.8013 1.0003 0.5264 0.048 Uiso 1 1 calc R
H27B H 0.8335 0.9031 0.5372 0.048 Uiso 1 1 calc R
H27C H 0.7830 0.9543 0.5882 0.048 Uiso 1 1 calc R
C28 C 0.6891(5) 0.8248(6) 0.5069(4) 0.0254(16) Uani 1 1 d .
C29 C 0.6376(6) 0.6937(5) 0.4794(4) 0.0267(17) Uani 1 1 d .
H29 H 0.6093 0.6660 0.5144 0.032 Uiso 1 1 calc R
C30 C 0.7378(6) 0.6909(6) 0.4857(4) 0.0317(19) Uani 1 1 d .
H30A H 0.7569 0.6395 0.5082 0.038 Uiso 1 1 calc R
H30B H 0.7671 0.6905 0.4468 0.038 Uiso 1 1 calc R
C31 C 0.6021(5) 0.6524(5) 0.4231(4) 0.0259(16) Uani 1 1 d .
C32 C 0.5366(6) 0.5916(6) 0.4256(5) 0.034(2) Uani 1 1 d .
H32 H 0.5130 0.5742 0.4624 0.041 Uiso 1 1 calc R
C33 C 0.5037(7) 0.5542(6) 0.3721(5) 0.044(2) Uani 1 1 d .
H33 H 0.4596 0.5105 0.3736 0.053 Uiso 1 1 calc R
C34 C 0.5345(7) 0.5803(6) 0.3204(5) 0.041(2) Uani 1 1 d .
H34 H 0.5119 0.5556 0.2853 0.049 Uiso 1 1 calc R
C35 C 0.5995(7) 0.6436(7) 0.3173(4) 0.039(2) Uani 1 1 d .
H35 H 0.6209 0.6625 0.2802 0.047 Uiso 1 1 calc R
C36 C 0.6330(7) 0.6791(6) 0.3690(5) 0.037(2) Uani 1 1 d .
H36 H 0.6776 0.7221 0.3670 0.045 Uiso 1 1 calc R
C37 C 0.6285(6) 0.9669(5) 0.5162(3) 0.0244(16) Uani 1 1 d .
C38 C 0.4953(6) 1.0332(6) 0.4950(4) 0.0316(17) Uani 1 1 d .
H38 H 0.4867 1.0519 0.4533 0.038 Uiso 1 1 calc R
C39 C 0.5575(7) 1.0965(6) 0.5258(5) 0.040(2) Uani 1 1 d .
H39A H 0.5645 1.1499 0.5024 0.048 Uiso 1 1 calc R
H39B H 0.5347 1.1118 0.5652 0.048 Uiso 1 1 calc R
C40 C 0.4057(5) 1.0251(5) 0.5247(4) 0.0256(16) Uani 1 1 d .
C41 C 0.3318(6) 1.0650(6) 0.5003(4) 0.0318(19) Uani 1 1 d .
H41 H 0.3369 1.0943 0.4638 0.038 Uiso 1 1 calc R
C42 C 0.2504(6) 1.0625(6) 0.5289(5) 0.033(2) Uani 1 1 d .
H42 H 0.2001 1.0896 0.5119 0.040 Uiso 1 1 calc R
C43 C 0.2430(6) 1.0203(6) 0.5822(5) 0.0331(19) Uani 1 1 d .
H43 H 0.1878 1.0194 0.6022 0.040 Uiso 1 1 calc R
C44 C 0.3157(6) 0.9794(6) 0.6068(5) 0.034(2) Uani 1 1 d .
H44 H 0.3102 0.9494 0.6430 0.041 Uiso 1 1 calc R
C45 C 0.3969(6) 0.9828(6) 0.5778(4) 0.0319(19) Uani 1 1 d .
H45 H 0.4471 0.9555 0.5948 0.038 Uiso 1 1 calc R
C46 C 0.5355(7) 0.8812(8) 0.3104(4) 0.045(3) Uani 1 1 d .
H46A H 0.4878 0.9227 0.3008 0.053 Uiso 1 1 calc R
H46B H 0.5124 0.8219 0.3055 0.053 Uiso 1 1 calc R
C47 C 0.6143(10) 0.8955(10) 0.2715(5) 0.061(3) Uani 1 1 d .
H47A H 0.6465 0.8408 0.2646 0.073 Uiso 1 1 calc R
H47B H 0.5962 0.9202 0.2332 0.073 Uiso 1 1 calc R
C48 C 0.6702(11) 0.9579(12) 0.3052(5) 0.077(5) Uani 1 1 d .
H48A H 0.7338 0.9476 0.2972 0.093 Uiso 1 1 calc R
H48B H 0.6556 1.0179 0.2940 0.093 Uiso 1 1 calc R
C49 C 0.6504(8) 0.9430(8) 0.3679(4) 0.043(3) Uani 1 1 d .
H49A H 0.6985 0.9095 0.3866 0.052 Uiso 1 1 calc R
H49B H 0.6443 0.9987 0.3888 0.052 Uiso 1 1 calc R
C50 C 0.5018(11) 0.7916(8) 0.1015(6) 0.059(3) Uani 1 1 d .

loop_
_atom_site_aniso_label
_atom_site_aniso_U_11
_atom_site_aniso_U_22
_atom_site_aniso_U_33
_atom_site_aniso_U_23
_atom_site_aniso_U_13
_atom_site_aniso_U_12
Sn1 0.0243(2) 0.0167(2) 0.0260(2) 0.0004(2) 0.0019(2) -0.00083(19)
Sn2 0.0210(2) 0.0272(3) 0.0276(3) -0.0032(2) -0.0003(2) 0.0005(2)
S1 0.0253(9) 0.0255(9) 0.0226(9) -0.0001(7) -0.0018(8) -0.0001(8)
S2 0.0386(14) 0.0496(14) 0.0447(14) 0.0077(11) 0.0049(11) 0.0018(11)
O1 0.041(3) 0.021(3) 0.025(3) 0.000(2) -0.005(3) 0.007(3)
O2 0.030(3) 0.027(3) 0.030(3) 0.000(2) 0.006(3) -0.008(3)
O3 0.040(3) 0.029(3) 0.014(3) 0.005(2) -0.001(2) -0.002(3)
O4 0.033(3) 0.039(3) 0.027(3) -0.003(3) -0.008(2) -0.006(3)
O5 0.039(3) 0.046(3) 0.020(3) 0.005(3) -0.001(2) 0.003(3)
O6 0.036(3) 0.036(3) 0.041(4) -0.003(3) 0.000(3) 0.010(3)
O7 0.023(3) 0.036(3) 0.028(3) 0.003(3) -0.001(2) 0.005(2)
O8 0.035(3) 0.027(3) 0.027(3) -0.002(2) -0.002(2) -0.004(3)
O9 0.040(3) 0.044(3) 0.017(3) -0.001(2) -0.002(3) -0.011(3)
O10 0.051(5) 0.066(6) 0.093(7) 0.005(6) -0.002(5) -0.017(5)
O11 0.132(11) 0.174(14) 0.048(6) -0.012(8) 0.033(6) -0.029(11)
O12 0.060(6) 0.048(5) 0.178(13) 0.015(7) -0.001(8) 0.018(5)
F1 0.066(4) 0.041(3) 0.036(3) 0.014(2) -0.001(3) -0.007(3)
F2 0.047(3) 0.033(3) 0.064(4) -0.005(3) 0.010(4) 0.006(3)
F3 0.045(3) 0.044(3) 0.045(3) -0.005(3) -0.010(3) -0.015(3)
F4 0.054(4) 0.044(4) 0.105(6) -0.006(4) -0.017(4) -0.014(4)
F5 0.084(7) 0.070(6) 0.290(19) 0.054(9) -0.092(10) 0.003(6)
F6 0.215(14) 0.134(9) 0.052(5) 0.015(6) 0.004(7) -0.103(10)
N1 0.024(3) 0.022(3) 0.026(3) -0.001(3) 0.000(3) 0.000(2)
N2 0.025(3) 0.019(3) 0.020(3) 0.000(2) 0.004(3) 0.002(3)
N3 0.022(3) 0.027(4) 0.040(4) 0.003(3) 0.004(3) 0.005(3)
N4 0.023(3) 0.025(3) 0.033(4) -0.002(3) -0.004(3) 0.005(3)
C1 0.040(5) 0.020(4) 0.015(4) 0.000(3) 0.002(3) -0.005(3)
C2 0.049(5) 0.021(4) 0.025(4) 0.003(3) 0.004(4) -0.002(4)
C3 0.036(4) 0.022(4) 0.016(3) -0.004(3) -0.004(3) 0.001(3)
C4 0.024(3) 0.018(3) 0.030(4) -0.007(3) -0.005(3) -0.004(3)
C5 0.032(4) 0.023(3) 0.036(5) -0.002(4) -0.001(4) 0.003(3)
C6 0.026(4) 0.025(4) 0.042(5) -0.001(4) 0.005(4) 0.012(4)
C7 0.038(5) 0.022(4) 0.074(8) -0.003(5) 0.009(5) 0.007(4)
C8 0.048(6) 0.021(5) 0.131(14) 0.012(7) 0.046(8) 0.000(5)
C9 0.068(8) 0.057(8) 0.062(8) 0.018(6) 0.041(7) 0.033(7)
C10 0.060(7) 0.067(8) 0.031(5) 0.013(5) 0.020(5) 0.036(6)
C11 0.043(5) 0.045(5) 0.023(4) 0.002(4) 0.008(4) 0.019(4)
C12 0.029(4) 0.030(4) 0.014(3) -0.004(3) 0.005(3) -0.010(3)
C13 0.022(3) 0.025(4) 0.024(4) -0.004(3) 0.003(3) -0.002(3)
C14 0.032(4) 0.032(5) 0.036(5) 0.004(4) 0.008(4) 0.000(4)
C15 0.022(3) 0.026(4) 0.026(4) 0.002(3) 0.005(3) 0.000(3)
C16 0.026(4) 0.028(4) 0.062(7) 0.007(4) -0.003(4) 0.005(4)
C17 0.038(5) 0.023(4) 0.076(8) 0.006(5) -0.008(5) 0.009(4)
C18 0.033(5) 0.024(4) 0.043(6) -0.001(4) 0.013(4) -0.003(3)
C19 0.043(5) 0.028(4) 0.022(4) 0.002(3) 0.005(4) 0.000(4)
C20 0.039(5) 0.021(4) 0.035(5) 0.004(3) 0.006(4) 0.010(4)
C21 0.043(5) 0.026(4) 0.034(5) 0.009(4) 0.005(4) -0.002(4)
C22 0.051(6) 0.038(5) 0.040(6) 0.006(4) -0.004(5) -0.007(5)
C23 0.049(6) 0.038(5) 0.023(4) 0.001(4) -0.002(4) -0.008(4)
C24 0.034(4) 0.028(4) 0.022(4) 0.000(3) -0.008(3) -0.005(3)
C25 0.037(4) 0.029(4) 0.023(4) -0.001(3) -0.003(4) -0.001(4)
C26 0.025(4) 0.029(4) 0.020(4) -0.001(3) 0.001(3) -0.005(3)
C27 0.026(4) 0.049(5) 0.021(4) 0.002(4) -0.001(3) -0.006(4)
C28 0.021(3) 0.031(4) 0.024(4) 0.002(3) 0.008(3) 0.000(3)
C29 0.025(4) 0.026(4) 0.029(4) 0.003(3) 0.000(3) -0.004(3)
C30 0.028(4) 0.030(4) 0.037(5) 0.003(4) -0.001(4) 0.002(4)
C31 0.023(3) 0.021(4) 0.034(4) -0.001(3) 0.002(3) 0.014(3)
C32 0.023(4) 0.036(5) 0.043(5) -0.001(4) 0.005(4) 0.004(4)
C33 0.023(4) 0.031(5) 0.077(7) -0.014(5) 0.001(5) -0.001(4)
C34 0.030(4) 0.031(5) 0.061(7) -0.016(4) -0.004(4) 0.004(4)
C35 0.041(5) 0.049(6) 0.027(5) -0.003(4) 0.005(4) 0.014(5)
C36 0.037(5) 0.026(4) 0.048(6) -0.008(4) 0.004(4) 0.003(4)
C37 0.033(4) 0.032(4) 0.008(3) 0.000(3) 0.007(3) -0.008(4)
C38 0.031(4) 0.030(4) 0.034(4) -0.005(3) -0.005(4) 0.004(4)
C39 0.037(5) 0.027(4) 0.056(6) -0.006(4) -0.004(5) -0.002(4)
C40 0.026(4) 0.020(4) 0.031(4) -0.007(3) -0.004(3) 0.000(3)
C41 0.035(5) 0.025(4) 0.036(5) -0.001(4) -0.012(4) 0.001(4)
C42 0.026(4) 0.024(4) 0.049(6) -0.004(4) -0.010(4) 0.002(3)
C43 0.031(4) 0.028(4) 0.041(5) -0.009(4) 0.005(4) -0.006(4)
C44 0.037(5) 0.029(4) 0.037(5) -0.007(4) 0.005(4) -0.004(4)
C45 0.029(4) 0.026(4) 0.041(5) -0.003(4) -0.006(4) 0.004(4)
C46 0.042(5) 0.060(7) 0.031(5) 0.005(5) -0.016(4) -0.011(5)
C47 0.072(8) 0.082(9) 0.028(5) -0.004(6) 0.012(5) -0.023(7)
C48 0.086(10) 0.117(13) 0.028(6) -0.010(7) 0.010(6) -0.060(10)
C49 0.052(6) 0.059(7) 0.020(4) -0.006(4) -0.001(4) -0.025(6)
C50 0.070(8) 0.048(6) 0.059(7) 0.012(5) -0.019(7) -0.006(7)

loop_
_atom_type_symbol
_atom_type_description
_atom_type_scat_dispersion_real
_atom_type_scat_dispersion_imag
_atom_type_scat_source
C C 0.0033 0.0016 'International Tables Vol C Tables 4.2.6.8 and 6.1.1.4'
H H 0.0000 0.0000 'International Tables Vol C Tables 4.2.6.8 and 6.1.1.4'
N N 0.0061 0.0033 'International Tables Vol C Tables 4.2.6.8 and 6.1.1.4'
O O 0.0106 0.0060 'International Tables Vol C Tables 4.2.6.8 and 6.1.1.4'
F F 0.0171 0.0103 'International Tables Vol C Tables 4.2.6.8 and 6.1.1.4'
S S 0.1246 0.1234 'International Tables Vol C Tables 4.2.6.8 and 6.1.1.4'
Sn Sn -0.6537 1.4246 'International Tables Vol C Tables 4.2.6.8 and 6.1.1.4'

loop_
_geom_angle_atom_site_label_1
_geom_angle_atom_site_label_2
_geom_angle_atom_site_label_3
_geom_angle
N1 Sn1 N2 82.3(2)
N1 Sn1 O3 88.2(2)
N2 Sn1 O3 79.8(2)
N1 Sn1 O4 81.4(2)
N2 Sn1 O4 82.5(2)
O3 Sn1 O4 160.5(2)
N3 Sn2 N4 81.9(3)
N3 Sn2 O9 87.8(3)
N4 Sn2 O9 84.1(3)
N3 Sn2 O5 79.7(2)
N4 Sn2 O5 98.0(2)
O9 Sn2 O5 166.9(2)
O6 S1 O4 116.5(4)
O6 S1 O5 114.6(4)
O4 S1 O5 113.4(4)
O6 S1 C25 103.8(4)
O4 S1 C25 103.1(4)
O5 S1 C25 103.1(4)
O12 S2 O11 115.0(9)
O12 S2 O10 114.1(7)
O11 S2 O10 115.5(7)
O12 S2 C50 105.3(8)
O11 S2 C50 101.6(8)
O10 S2 C50 103.1(6)
C3 O1 C5 107.2(6)
C12 O2 C14 107.3(7)
C24 O3 C21 109.7(6)
C24 O3 Sn1 127.5(5)
C21 O3 Sn1 122.7(5)
S1 O4 Sn1 133.1(4)
S1 O5 Sn2 158.2(4)
C28 O7 C30 106.2(6)
C37 O8 C39 109.2(7)
C46 O9 C49 108.7(7)
C46 O9 Sn2 123.8(6)
C49 O9 Sn2 127.4(5)
C3 N1 C4 108.2(6)
C3 N1 Sn1 130.6(6)
C4 N1 Sn1 120.4(5)
C12 N2 C13 108.3(7)
C12 N2 Sn1 130.3(6)
C13 N2 Sn1 119.9(5)
C28 N3 C29 107.1(7)
C28 N3 Sn2 130.8(6)
C29 N3 Sn2 121.3(6)
C37 N4 C38 109.2(7)
C37 N4 Sn2 129.2(6)
C38 N4 Sn2 120.5(5)
C12 C1 C3 118.9(7)
C12 C1 C2 122.0(8)
C3 C1 C2 119.1(8)
C1 C2 H2A 109.5
C1 C2 H2B 109.5
H2A C2 H2B 109.5
C1 C2 H2C 109.5
H2A C2 H2C 109.5
H2B C2 H2C 109.5
N1 C3 O1 114.2(8)
N1 C3 C1 129.0(8)
O1 C3 C1 116.8(7)
N1 C4 C6 112.7(7)
N1 C4 C5 101.1(6)
C6 C4 C5 114.5(7)
N1 C4 H4 109.4
C6 C4 H4 109.4
C5 C4 H4 109.4
O1 C5 C4 102.4(6)
O1 C5 H5A 111.3
C4 C5 H5A 111.3
O1 C5 H5B 111.3
C4 C5 H5B 111.3
H5A C5 H5B 109.2
C7 C6 C11 119.1(10)
C7 C6 C4 119.6(9)
C11 C6 C4 121.3(8)
C6 C7 C8 120.5(13)
C6 C7 H7 119.8
C8 C7 H7 119.8
C9 C8 C7 119.3(12)
C9 C8 H8 120.4
C7 C8 H8 120.4
C8 C9 C10 121.2(11)
C8 C9 H9 119.4
C10 C9 H9 119.4
C11 C10 C9 120.2(12)
C11 C10 H10 119.9
C9 C10 H10 119.9
C10 C11 C6 119.8(11)
C10 C11 H11 120.1
C6 C11 H11 120.1
N2 C12 O2 113.4(8)
N2 C12 C1 128.7(8)
O2 C12 C1 117.9(7)
N2 C13 C15 113.8(6)
N2 C13 C14 100.5(7)
C15 C13 C14 114.3(7)
N2 C13 H13 109.3
C15 C13 H13 109.3
C14 C13 H13 109.3
O2 C14 C13 104.1(7)
O2 C14 H14A 110.9
C13 C14 H14A 110.9
O2 C14 H14B 110.9
C13 C14 H14B 110.9
H14A C14 H14B 109.0
C16 C15 C20 118.2(9)
C16 C15 C13 121.1(8)
C20 C15 C13 120.5(7)
C15 C16 C17 121.6(11)
C15 C16 H16 119.2
C17 C16 H16 119.2
C16 C17 C18 119.7(10)
C16 C17 H17 120.2
C18 C17 H17 120.2
C19 C18 C17 120.1(9)
C19 C18 H18 120.0
C17 C18 H18 120.0
C18 C19 C20 120.0(9)
C18 C19 H19 120.0
C20 C19 H19 120.0
C19 C20 C15 120.3(8)
C19 C20 H20 119.8
C15 C20 H20 119.8
O3 C21 C22 105.1(7)
O3 C21 H21A 110.7
C22 C21 H21A 110.7
O3 C21 H21B 110.7
C22 C21 H21B 110.7
H21A C21 H21B 108.8
C23 C22 C21 102.3(8)
C23 C22 H22A 111.3
C21 C22 H22A 111.3
C23 C22 H22B 111.3
C21 C22 H22B 111.3
H22A C22 H22B 109.2
C22 C23 C24 102.7(8)
C22 C23 H23A 111.2
C24 C23 H23A 111.2
C22 C23 H23B 111.2
C24 C23 H23B 111.2
H23A C23 H23B 109.1
O3 C24 C23 104.7(7)
O3 C24 H24A 110.8
C23 C24 H24A 110.8
O3 C24 H24B 110.8
C23 C24 H24B 110.8
H24A C24 H24B 108.9
F3 C25 F2 109.0(7)
F3 C25 F1 107.1(8)
F2 C25 F1 107.3(8)
F3 C25 S1 111.7(6)
F2 C25 S1 111.7(7)
F1 C25 S1 109.9(6)
C37 C26 C28 119.9(8)
C37 C26 C27 120.1(8)
C28 C26 C27 120.0(8)
C26 C27 H27A 109.5
C26 C27 H27B 109.5
H27A C27 H27B 109.5
C26 C27 H27C 109.5
H27A C27 H27C 109.5
H27B C27 H27C 109.5
N3 C28 O7 113.8(8)
N3 C28 C26 127.7(8)
O7 C28 C26 118.4(7)
N3 C29 C30 101.8(7)
N3 C29 C31 110.9(7)
C30 C29 C31 114.5(7)
N3 C29 H29 109.8
C30 C29 H29 109.8
C31 C29 H29 109.8
O7 C30 C29 102.9(7)
O7 C30 H30A 111.2
C29 C30 H30A 111.2
O7 C30 H30B 111.2
C29 C30 H30B 111.2
H30A C30 H30B 109.1
C32 C31 C36 119.2(9)
C32 C31 C29 120.4(8)
C36 C31 C29 120.3(8)
C31 C32 C33 119.5(9)
C31 C32 H32 120.2
C33 C32 H32 120.2
C34 C33 C32 120.4(9)
C34 C33 H33 119.8
C32 C33 H33 119.8
C33 C34 C35 120.6(10)
C33 C34 H34 119.7
C35 C34 H34 119.7
C34 C35 C36 119.4(10)
C34 C35 H35 120.3
C36 C35 H35 120.3
C31 C36 C35 120.8(9)
C31 C36 H36 119.6
C35 C36 H36 119.6
N4 C37 O8 112.6(8)
N4 C37 C26 129.6(8)
O8 C37 C26 117.8(7)
N4 C38 C40 112.6(7)
N4 C38 C39 102.9(7)
C40 C38 C39 113.4(7)
N4 C38 H38 109.2
C40 C38 H38 109.2
C39 C38 H38 109.2
O8 C39 C38 104.8(7)
O8 C39 H39A 110.8
C38 C39 H39A 110.8
O8 C39 H39B 110.8
C38 C39 H39B 110.8
H39A C39 H39B 108.9
C45 C40 C41 118.8(9)
C45 C40 C38 120.9(8)
C41 C40 C38 120.1(8)
C40 C41 C42 120.7(9)
C40 C41 H41 119.7
C42 C41 H41 119.7
C43 C42 C41 119.6(8)
C43 C42 H42 120.2
C41 C42 H42 120.2
C42 C43 C44 120.5(9)
C42 C43 H43 119.8
C44 C43 H43 119.8
C43 C44 C45 119.3(9)
C43 C44 H44 120.3
C45 C44 H44 120.3
C40 C45 C44 121.1(9)
C40 C45 H45 119.5
C44 C45 H45 119.5
O9 C46 C47 106.0(8)
O9 C46 H46A 110.5
C47 C46 H46A 110.5
O9 C46 H46B 110.5
C47 C46 H46B 110.5
H46A C46 H46B 108.7
C48 C47 C46 104.0(10)
C48 C47 H47A 111.0
C46 C47 H47A 111.0
C48 C47 H47B 111.0
C46 C47 H47B 111.0
H47A C47 H47B 109.0
C49 C48 C47 106.3(10)
C49 C48 H48A 110.5
C47 C48 H48A 110.5
C49 C48 H48B 110.5
C47 C48 H48B 110.5
H48A C48 H48B 108.7
O9 C49 C48 106.5(8)
O9 C49 H49A 110.4
C48 C49 H49A 110.4
O9 C49 H49B 110.4
C48 C49 H49B 110.4
H49A C49 H49B 108.6
F5 C50 F6 104.8(13)
F5 C50 F4 108.1(10)
F6 C50 F4 104.5(13)
F5 C50 S2 114.5(12)
F6 C50 S2 111.1(9)
F4 C50 S2 113.1(8)

loop_
_geom_bond_atom_site_label_1
_geom_bond_atom_site_label_2
_geom_bond_distance
Sn1 N1 2.129(6)
Sn1 N2 2.139(7)
Sn1 O3 2.422(6)
Sn1 O4 2.557(6)
Sn2 N3 2.132(7)
Sn2 N4 2.144(7)
Sn2 O9 2.356(6)
Sn2 O5 2.692(6)
S1 O6 1.441(7)
S1 O4 1.442(6)
S1 O5 1.453(6)
S1 C25 1.823(9)
S2 O12 1.373(10)
S2 O11 1.418(12)
S2 O10 1.444(10)
S2 C50 1.812(12)
O1 C3 1.352(10)
O1 C5 1.446(11)
O2 C12 1.353(10)
O2 C14 1.435(11)
O3 C24 1.453(10)
O3 C21 1.458(10)
O7 C28 1.353(10)
O7 C30 1.466(11)
O8 C37 1.352(10)
O8 C39 1.452(12)
O9 C46 1.447(11)
O9 C49 1.475(12)
F1 C25 1.360(10)
F2 C25 1.331(11)
F3 C25 1.315(11)
F4 C50 1.333(15)
F5 C50 1.288(17)
F6 C50 1.292(17)
N1 C3 1.313(11)
N1 C4 1.481(10)
N2 C12 1.326(10)
N2 C13 1.485(10)
N3 C28 1.341(11)
N3 C29 1.472(11)
N4 C37 1.348(11)
N4 C38 1.485(11)
C1 C12 1.401(12)
C1 C3 1.417(12)
C1 C2 1.509(11)
C2 H2A 0.9800
C2 H2B 0.9800
C2 H2C 0.9800
C4 C6 1.522(13)
C4 C5 1.552(10)
C4 H4 1.0000
C5 H5A 0.9900
C5 H5B 0.9900
C6 C7 1.390(14)
C6 C11 1.419(14)
C7 C8 1.408(18)
C7 H7 0.9500
C8 C9 1.37(2)
C8 H8 0.9500
C9 C10 1.39(2)
C9 H9 0.9500
C10 C11 1.379(14)
C10 H10 0.9500
C11 H11 0.9500
C13 C15 1.516(12)
C13 C14 1.534(12)
C13 H13 1.0000
C14 H14A 0.9900
C14 H14B 0.9900
C15 C16 1.376(12)
C15 C20 1.407(13)
C16 C17 1.381(15)
C16 H16 0.9500
C17 C18 1.386(17)
C17 H17 0.9500
C18 C19 1.376(13)
C18 H18 0.9500
C19 C20 1.390(12)
C19 H19 0.9500
C20 H20 0.9500
C21 C22 1.516(14)
C21 H21A 0.9900
C21 H21B 0.9900
C22 C23 1.507(14)
C22 H22A 0.9900
C22 H22B 0.9900
C23 C24 1.515(12)
C23 H23A 0.9900
C23 H23B 0.9900
C24 H24A 0.9900
C24 H24B 0.9900
C26 C37 1.362(12)
C26 C28 1.404(12)
C26 C27 1.530(11)
C27 H27A 0.9800
C27 H27B 0.9800
C27 H27C 0.9800
C29 C30 1.521(12)
C29 C31 1.530(12)
C29 H29 1.0000
C30 H30A 0.9900
C30 H30B 0.9900
C31 C32 1.368(13)
C31 C36 1.379(14)
C32 C33 1.438(15)
C32 H32 0.9500
C33 C34 1.327(17)
C33 H33 0.9500
C34 C35 1.389(15)
C34 H34 0.9500
C35 C36 1.395(14)
C35 H35 0.9500
C36 H36 0.9500
C38 C40 1.518(13)
C38 C39 1.528(13)
C38 H38 1.0000
C39 H39A 0.9900
C39 H39B 0.9900
C40 C45 1.383(13)
C40 C41 1.392(12)
C41 C42 1.392(14)
C41 H41 0.9500
C42 C43 1.383(14)
C42 H42 0.9500
C43 C44 1.385(14)
C43 H43 0.9500
C44 C45 1.394(13)
C44 H44 0.9500
C45 H45 0.9500
C46 C47 1.499(16)
C46 H46A 0.9900
C46 H46B 0.9900
C47 C48 1.495(18)
C47 H47A 0.9900
C47 H47B 0.9900
C48 C49 1.475(15)
C48 H48A 0.9900
C48 H48B 0.9900
C49 H49A 0.9900
C49 H49B 0.9900
